data_7157680
loop_
_publ_author_name
'Izmest'ev, Alexei N.'
'Gazieva, Galina A.'
'Karnoukhova, Valentina A.'
'Kravchenko, Angelina N.'

_publ_section_title
;
 Diastereodivergent synthesis of dispiroheterocyclic structures comprising
 pyrrolidinyloxindole and imidazothiazolotriazine moieties.
;
_journal_issue 35
_journal_name_full 'Organic &amp; biomolecular chemistry'
_journal_page_first 6905
_journal_page_last 6911
_journal_paper_doi 10.1039/d0ob01628d
_journal_volume 18
_journal_year 2020
_chemical_formula_moiety 'C25 H24 F N7 O3 S, C H4 O '
_chemical_formula_sum 'C27 H32 F N7 O5 S'
_chemical_formula_weight 585.65
_space_group_crystal_system monoclinic
_space_group_IT_number 14
_space_group_name_Hall '-P 2ybc'
_space_group_name_H-M_alt 'P 1 21/c 1'
_atom_sites_solution_hydrogens mixed
_atom_sites_solution_primary dual
_audit_creation_method SHELXL-2016/6
_audit_update_record
;
2020-01-31 deposited with the CCDC.	2020-08-10 downloaded from the CCDC.
;
_cell_angle_alpha 90
_cell_angle_beta 112.9590(10)
_cell_angle_gamma 90
_cell_formula_units_Z 8
_cell_length_a 17.9516(12)
_cell_length_b 16.7643(11)
_cell_length_c 19.6754(13)
_cell_measurement_reflns_used 895
_cell_measurement_temperature 120(2)
_cell_measurement_theta_max 25
_cell_measurement_theta_min 3
_cell_volume 5452.2(6)
_computing_cell_refinement 'Bruker SAINT'
_computing_data_collection 'Bruker APEX2'
_computing_data_reduction 'Bruker SAINT'
_computing_molecular_graphics 'SHELXTL (Sheldrick, 2008)'
_computing_publication_material 'SHELXTL (Sheldrick, 2008)'
_computing_structure_refinement 'SHELXL (Sheldrick, 2015b)'
_computing_structure_solution 'SHELXT (Sheldrick, 2015a)'
_diffrn_ambient_temperature 120(2)
_diffrn_detector_type 'Bruker APEX II CCD area detector'
_diffrn_measured_fraction_theta_full 1.000
_diffrn_measured_fraction_theta_max 0.997
_diffrn_measurement_device_type 'Bruker APEX DUO diffractometer'
_diffrn_measurement_method 'omega scans'
_diffrn_radiation_type MoK\a
_diffrn_radiation_wavelength 0.71073
_diffrn_reflns_av_R_equivalents 0.0464
_diffrn_reflns_av_unetI/netI 0.0280
_diffrn_reflns_Laue_measured_fraction_full 1.000
_diffrn_reflns_Laue_measured_fraction_max 0.997
_diffrn_reflns_limit_h_max 25
_diffrn_reflns_limit_h_min -25
_diffrn_reflns_limit_k_max 24
_diffrn_reflns_limit_k_min -24
_diffrn_reflns_limit_l_max 28
_diffrn_reflns_limit_l_min -28
_diffrn_reflns_number 124818
_diffrn_reflns_point_group_measured_fraction_full 1.000
_diffrn_reflns_point_group_measured_fraction_max 0.997
_diffrn_reflns_theta_full 25.242
_diffrn_reflns_theta_max 30.712
_diffrn_reflns_theta_min 1.655
_exptl_absorpt_coefficient_mu 0.178
_exptl_absorpt_correction_T_max 0.746
_exptl_absorpt_correction_T_min 0.695
_exptl_absorpt_correction_type multi-scan
_exptl_absorpt_process_details SADABS
_exptl_crystal_colour yellow
_exptl_crystal_density_diffrn 1.427
_exptl_crystal_description prism
_exptl_crystal_F_000 2464
_exptl_crystal_size_max 0.380
_exptl_crystal_size_mid 0.350
_exptl_crystal_size_min 0.300
_refine_diff_density_max 0.578
_refine_diff_density_min -0.704
_refine_diff_density_rms 0.059
_refine_ls_extinction_method none
_refine_ls_goodness_of_fit_ref 1.026
_refine_ls_hydrogen_treatment mixed
_refine_ls_matrix_type full
_refine_ls_number_parameters 799
_refine_ls_number_reflns 16896
_refine_ls_number_restraints 0
_refine_ls_restrained_S_all 1.026
_refine_ls_R_factor_all 0.0709
_refine_ls_R_factor_gt 0.0504
_refine_ls_shift/su_max 0.001
_refine_ls_shift/su_mean 0.000
_refine_ls_structure_factor_coef Fsqd
_refine_ls_weighting_details 'w=1/[\s^2^(Fo^2^)+(0.0630P)^2^+3.2000P] where P=(Fo^2^+2Fc^2^)/3'
_refine_ls_weighting_scheme calc
_refine_ls_wR_factor_gt 0.1227
_refine_ls_wR_factor_ref 0.1372
_reflns_Friedel_coverage 0.000
_reflns_number_gt 12892
_reflns_number_total 16896
_reflns_threshold_expression I>2\s(I)
_cod_data_source_file d0ob01628d2.cif
_cod_data_source_block dv12
_cod_depositor_comments 'Adding full bibliography for 7157677--7157680.cif.'
_cod_original_sg_symbol_H-M 'P 21/c'
_cod_database_code 7157680
_shelx_shelxl_version_number 2016/6
_shelx_space_group_comment
;
The symmetry employed for this shelxl refinement is uniquely defined
by the following loop, which should always be used as a source of
symmetry information in preference to the above space-group names.
They are only intended as comments.
;
_shelx_estimated_absorpt_t_min 0.935
_shelx_estimated_absorpt_t_max 0.949

loop_
_space_group_symop_operation_xyz
'x, y, z'
'-x, y+1/2, -z+1/2'
'-x, -y, -z'
'x, -y-1/2, z-1/2'

loop_
_atom_site_label
_atom_site_type_symbol
_atom_site_fract_x
_atom_site_fract_y
_atom_site_fract_z
_atom_site_U_iso_or_equiv
_atom_site_adp_type
_atom_site_occupancy
_atom_site_site_symmetry_order
_atom_site_calc_flag
_atom_site_refinement_flags_posn
_atom_site_refinement_flags_adp
_atom_site_refinement_flags_occupancy
_atom_site_disorder_assembly
_atom_site_disorder_group
S1 S 0.46643(2) 0.27501(2) 0.29345(2) 0.01847(7) Uani 1 1 d . . . . .
F1 F 0.34125(7) 0.42934(6) 0.22051(6) 0.0391(2) Uani 1 1 d . . . . .
O1 O 0.42163(7) 0.47417(7) 0.04740(6) 0.0276(2) Uani 1 1 d . . . . .
O2 O 0.25919(6) 0.25752(7) 0.13171(6) 0.0234(2) Uani 1 1 d . . . . .
O3 O 0.42905(7) 0.17727(7) 0.41274(6) 0.0254(2) Uani 1 1 d . . . . .
N1 N 0.49010(8) 0.35459(8) 0.07890(7) 0.0229(2) Uani 1 1 d . . . . .
N2 N 0.35749(8) 0.35512(7) 0.04833(7) 0.0225(2) Uani 1 1 d . . . . .
N3 N 0.51912(8) 0.21745(8) 0.12449(7) 0.0255(3) Uani 1 1 d . . . . .
H3N H 0.5697(12) 0.2123(12) 0.1172(11) 0.030(5) Uiso 1 1 d . . . . .
N4 N 0.53358(8) 0.23535(8) 0.19861(7) 0.0234(2) Uani 1 1 d . . . . .
N5 N 0.39289(7) 0.26216(7) 0.15090(6) 0.0186(2) Uani 1 1 d . . . . .
N6 N 0.26817(7) 0.16299(7) 0.28111(7) 0.0198(2) Uani 1 1 d . . . . .
N7 N 0.45253(8) 0.07191(8) 0.34968(7) 0.0232(3) Uani 1 1 d . . . . .
H7N H 0.4897(13) 0.0495(12) 0.3841(12) 0.031(5) Uiso 1 1 d . . . . .
C1 C 0.42341(9) 0.40123(9) 0.05723(7) 0.0224(3) Uani 1 1 d . . . . .
C2 C 0.46566(9) 0.27024(9) 0.06993(8) 0.0224(3) Uani 1 1 d . . . . .
H2A H 0.459717 0.251673 0.019776 0.027 Uiso 1 1 calc R U . . .
C3 C 0.38204(9) 0.27496(8) 0.07328(7) 0.0202(3) Uani 1 1 d . . . . .
H3A H 0.344109 0.234825 0.039807 0.024 Uiso 1 1 calc R U . . .
C4 C 0.47001(8) 0.25625(8) 0.20710(7) 0.0188(2) Uani 1 1 d . . . . .
C5 C 0.32993(8) 0.25680(8) 0.17312(7) 0.0178(2) Uani 1 1 d . . . . .
C6 C 0.35962(8) 0.24803(8) 0.25739(7) 0.0160(2) Uani 1 1 d . . . . .
C7 C 0.30301(8) 0.29863(8) 0.28458(8) 0.0189(3) Uani 1 1 d . . . . .
H7A H 0.257873 0.318400 0.239161 0.023 Uiso 1 1 calc R U . . .
C8 C 0.26579(9) 0.23752(9) 0.31967(8) 0.0227(3) Uani 1 1 d . . . . .
H8A H 0.297990 0.232785 0.373367 0.027 Uiso 1 1 calc R U . . .
H8B H 0.209512 0.252126 0.311546 0.027 Uiso 1 1 calc R U . . .
C9 C 0.34874(8) 0.16027(8) 0.27878(7) 0.0161(2) Uani 1 1 d . . . . .
C10 C 0.41540(9) 0.13990(8) 0.35621(7) 0.0193(3) Uani 1 1 d . . . . .
C11 C 0.42367(9) 0.04540(8) 0.27635(8) 0.0202(3) Uani 1 1 d . . . . .
C12 C 0.45079(10) -0.01930(9) 0.24903(9) 0.0269(3) Uani 1 1 d . . . . .
H12A H 0.493196 -0.052433 0.280414 0.032 Uiso 1 1 calc R U . . .
C13 C 0.41348(10) -0.03392(10) 0.17372(9) 0.0286(3) Uani 1 1 d . . . . .
H13A H 0.431103 -0.077653 0.153096 0.034 Uiso 1 1 calc R U . . .
C14 C 0.35117(9) 0.01388(9) 0.12808(8) 0.0249(3) Uani 1 1 d . . . . .
H14A H 0.326485 0.002388 0.076803 0.030 Uiso 1 1 calc R U . . .
C15 C 0.32430(8) 0.07880(9) 0.15675(8) 0.0197(3) Uani 1 1 d . . . . .
H15A H 0.281327 0.111442 0.125499 0.024 Uiso 1 1 calc R U . . .
C16 C 0.36136(8) 0.09477(8) 0.23151(7) 0.0171(2) Uani 1 1 d . . . . .
C17 C 0.34160(9) 0.37143(9) 0.32931(8) 0.0227(3) Uani 1 1 d . . . . .
C18 C 0.35862(10) 0.43615(10) 0.29396(9) 0.0290(3) Uani 1 1 d . . . . .
C19 C 0.39254(12) 0.50640(11) 0.32853(12) 0.0387(4) Uani 1 1 d . . . . .
H19A H 0.403158 0.549110 0.301861 0.046 Uiso 1 1 calc R U . . .
C20 C 0.41058(13) 0.51263(12) 0.40320(13) 0.0462(5) Uani 1 1 d . . . . .
H20A H 0.433736 0.560438 0.428580 0.055 Uiso 1 1 calc R U . . .
C21 C 0.39522(14) 0.44993(14) 0.44128(12) 0.0479(5) Uani 1 1 d . . . . .
H21A H 0.408007 0.454661 0.492728 0.057 Uiso 1 1 calc R U . . .
C22 C 0.36099(11) 0.37965(11) 0.40445(10) 0.0341(4) Uani 1 1 d . . . . .
H22A H 0.350791 0.336767 0.431195 0.041 Uiso 1 1 calc R U . . .
C23 C 0.56388(10) 0.37941(10) 0.07101(9) 0.0297(3) Uani 1 1 d . . . . .
H23A H 0.566760 0.437794 0.071322 0.045 Uiso 1 1 calc R U . . .
H23B H 0.563819 0.359123 0.024271 0.045 Uiso 1 1 calc R U . . .
H23C H 0.610817 0.358057 0.112102 0.045 Uiso 1 1 calc R U . . .
C24 C 0.27830(10) 0.38869(10) 0.03246(10) 0.0309(3) Uani 1 1 d . . . . .
H24A H 0.270411 0.435403 0.000455 0.046 Uiso 1 1 calc R U . . .
H24B H 0.273988 0.404718 0.078690 0.046 Uiso 1 1 calc R U . . .
H24C H 0.236796 0.348698 0.007478 0.046 Uiso 1 1 calc R U . . .
C25 C 0.24807(10) 0.09354(10) 0.31551(9) 0.0277(3) Uani 1 1 d . . . . .
H25A H 0.254101 0.044949 0.290426 0.042 Uiso 1 1 calc R U . . .
H25B H 0.192069 0.097948 0.311484 0.042 Uiso 1 1 calc R U . . .
H25C H 0.284572 0.091121 0.367698 0.042 Uiso 1 1 calc R U . . .
S1A S 0.02911(3) 0.68528(3) 0.21613(3) 0.03811(11) Uani 1 1 d . . . . .
O1A O 0.03826(7) 0.48181(7) 0.44208(6) 0.0297(2) Uani 1 1 d . . . . .
O2A O 0.20459(7) 0.70691(8) 0.40515(8) 0.0402(3) Uani 1 1 d . . . . .
O3A O 0.09977(9) 0.77989(8) 0.11659(8) 0.0426(3) Uani 1 1 d . . . . .
N1A N -0.04183(8) 0.59293(9) 0.39748(9) 0.0330(3) Uani 1 1 d . . . . .
N2A N 0.08949(8) 0.60951(9) 0.45841(9) 0.0318(3) Uani 1 1 d . . . . .
N3A N -0.07969(11) 0.72802(11) 0.35078(13) 0.0531(5) Uani 1 1 d . . . . .
H3NA H -0.1306(17) 0.7239(16) 0.3446(15) 0.058(7) Uiso 1 1 d . . . . .
N4A N -0.07159(9) 0.71363(10) 0.28340(12) 0.0475(5) Uani 1 1 d . . . . .
N5A N 0.06800(9) 0.70082(9) 0.35719(10) 0.0353(3) Uani 1 1 d . . . . .
N6A N 0.24380(8) 0.78403(8) 0.26595(8) 0.0289(3) Uani 1 1 d . . . . .
N7A N 0.06007(9) 0.88112(9) 0.17331(9) 0.0338(3) Uani 1 1 d . . . . .
H7NA H 0.0283(14) 0.9042(15) 0.1304(13) 0.046(6) Uiso 1 1 d . . . . .
C1A C 0.02881(10) 0.55413(10) 0.43342(9) 0.0262(3) Uani 1 1 d . . . . .
C2A C -0.03074(11) 0.67879(11) 0.41156(13) 0.0410(5) Uani 1 1 d . . . . .
H2AA H -0.041316 0.692639 0.456429 0.049 Uiso 1 1 calc R U . . .
C3A C 0.05995(11) 0.68693(11) 0.42864(12) 0.0368(4) Uani 1 1 d . . . . .
H3AA H 0.085580 0.730508 0.464980 0.044 Uiso 1 1 calc R U . . .
C4A C 0.00102(10) 0.70121(10) 0.29043(12) 0.0381(4) Uani 1 1 d . . . . .
C5A C 0.14126(10) 0.70544(10) 0.35142(11) 0.0340(4) Uani 1 1 d . . . . .
C6A C 0.13460(10) 0.70911(10) 0.27181(11) 0.0316(4) Uani 1 1 d . . . . .
C7A C 0.19927(11) 0.65173(10) 0.26159(13) 0.0383(4) Uani 1 1 d . . . . .
H7AA H 0.236459 0.639038 0.313431 0.046 Uiso 1 1 calc R U . A 1
C8A C 0.25001(11) 0.70655(10) 0.23460(12) 0.0352(4) Uani 1 1 d . . . . .
H8AA H 0.306923 0.688318 0.252845 0.042 Uiso 1 1 calc R U . . .
H8AB H 0.227874 0.708839 0.180007 0.042 Uiso 1 1 calc R U . . .
C9A C 0.15894(9) 0.79445(9) 0.25339(10) 0.0272(3) Uani 1 1 d . . . . .
C10A C 0.10313(10) 0.81569(10) 0.17169(10) 0.0321(4) Uani 1 1 d . . . . .
C11A C 0.08084(10) 0.90994(10) 0.24511(10) 0.0302(3) Uani 1 1 d . . . . .
C12A C 0.04984(11) 0.97547(10) 0.26745(12) 0.0371(4) Uani 1 1 d . . . . .
H12B H 0.008173 1.006976 0.232995 0.045 Uiso 1 1 calc R U . . .
C13A C 0.08178(12) 0.99365(11) 0.34213(13) 0.0399(4) Uani 1 1 d . . . . .
H13B H 0.060420 1.037470 0.359335 0.048 Uiso 1 1 calc R U . . .
C14A C 0.14413(12) 0.94926(11) 0.39210(12) 0.0371(4) Uani 1 1 d . . . . .
H14B H 0.165853 0.963692 0.442805 0.044 Uiso 1 1 calc R U . . .
C15A C 0.17532(10) 0.88354(10) 0.36862(10) 0.0317(3) Uani 1 1 d . . . . .
H15B H 0.218931 0.853728 0.402691 0.038 Uiso 1 1 calc R U . . .
C16A C 0.14173(9) 0.86256(9) 0.29503(10) 0.0274(3) Uani 1 1 d . . . . .
C23A C -0.12046(10) 0.55852(12) 0.38073(10) 0.0347(4) Uani 1 1 d . . . . .
H23D H -0.116575 0.500249 0.379851 0.052 Uiso 1 1 calc R U . . .
H23E H -0.157979 0.577508 0.332367 0.052 Uiso 1 1 calc R U . . .
H23F H -0.140380 0.574374 0.418568 0.052 Uiso 1 1 calc R U . . .
C24A C 0.17325(11) 0.58813(13) 0.49896(12) 0.0414(4) Uani 1 1 d . . . . .
H24D H 0.176427 0.544448 0.533086 0.062 Uiso 1 1 calc R U . . .
H24E H 0.202881 0.634444 0.526947 0.062 Uiso 1 1 calc R U . . .
H24F H 0.197232 0.571004 0.464345 0.062 Uiso 1 1 calc R U . . .
C25A C 0.27827(11) 0.84909(10) 0.23817(11) 0.0326(4) Uani 1 1 d . . . . .
H25D H 0.272081 0.899410 0.260774 0.049 Uiso 1 1 calc R U . . .
H25E H 0.249995 0.852721 0.184438 0.049 Uiso 1 1 calc R U . . .
H25F H 0.335841 0.838759 0.250667 0.049 Uiso 1 1 calc R U . . .
O1S O 0.36810(8) 0.69865(9) 0.44276(7) 0.0371(3) Uani 1 1 d . . . . .
H1SO H 0.3109(19) 0.7149(18) 0.4239(16) 0.074(9) Uiso 1 1 d . . . . .
C1S C 0.39228(14) 0.68206(17) 0.51746(12) 0.0538(6) Uani 1 1 d . . . . .
H1SA H 0.361963 0.636044 0.523843 0.081 Uiso 1 1 calc R U . . .
H1SB H 0.381670 0.728482 0.542613 0.081 Uiso 1 1 calc R U . . .
H1SC H 0.450279 0.669944 0.538648 0.081 Uiso 1 1 calc R U . . .
O2S O 0.31871(13) 0.60352(12) 0.03562(10) 0.0670(5) Uani 1 1 d . . . . .
H2SO H 0.348(2) 0.553(2) 0.039(2) 0.113(13) Uiso 1 1 d . . . . .
C2S C 0.3348(2) 0.6281(2) 0.10639(18) 0.0757(9) Uani 1 1 d . . . . .
H2SA H 0.392947 0.638089 0.131944 0.114 Uiso 1 1 calc R U . . .
H2SB H 0.318222 0.586476 0.132567 0.114 Uiso 1 1 calc R U . . .
H2SC H 0.304824 0.677242 0.105259 0.114 Uiso 1 1 calc R U . . .
F1A F 0.1706(5) 0.5250(6) 0.3390(6) 0.0693(19) Uani 0.405(17) 1 d . . P B 1
C17A C 0.1724(8) 0.5796(8) 0.2323(7) 0.0353(19) Uani 0.405(17) 1 d . . P B 1
C18A C 0.1592(7) 0.5132(7) 0.2664(8) 0.038(2) Uani 0.405(17) 1 d . . P B 1
C19A C 0.1340(5) 0.4406(5) 0.2360(8) 0.043(2) Uani 0.405(17) 1 d . . P B 1
H19B H 0.127526 0.397312 0.264267 0.051 Uiso 0.405(17) 1 calc R U P B 1
C20A C 0.1184(7) 0.4325(6) 0.1621(9) 0.056(3) Uani 0.405(17) 1 d . . P B 1
H20B H 0.100008 0.382867 0.138248 0.068 Uiso 0.405(17) 1 calc R U P B 1
C21A C 0.1290(10) 0.4937(8) 0.1241(9) 0.088(4) Uani 0.405(17) 1 d . . P B 1
H21B H 0.117760 0.487276 0.073092 0.106 Uiso 0.405(17) 1 calc R U P B 1
C22A C 0.1566(10) 0.5684(8) 0.1581(8) 0.069(3) Uani 0.405(17) 1 d . . P B 1
H22B H 0.164457 0.611214 0.129865 0.083 Uiso 0.405(17) 1 calc R U P B 1
F1' F 0.1698(3) 0.5059(3) 0.3107(5) 0.0574(16) Uani 0.595(17) 1 d . . P B 2
C17' C 0.1625(5) 0.5778(4) 0.2062(5) 0.0311(14) Uani 0.595(17) 1 d . . P B 2
C18' C 0.1519(5) 0.5073(5) 0.2369(6) 0.0423(17) Uani 0.595(17) 1 d . . P B 2
C19' C 0.1231(4) 0.4377(3) 0.1970(7) 0.0448(18) Uani 0.595(17) 1 d . . P B 2
H19C H 0.118468 0.390046 0.221134 0.054 Uiso 0.595(17) 1 calc R U P B 2
C20' C 0.1014(4) 0.4391(4) 0.1216(7) 0.057(2) Uani 0.595(17) 1 d . . P B 2
H20C H 0.082171 0.392123 0.093219 0.069 Uiso 0.595(17) 1 calc R U P B 2
C21' C 0.1079(5) 0.5093(4) 0.0879(6) 0.065(2) Uani 0.595(17) 1 d . . P B 2
H21C H 0.092614 0.510983 0.035927 0.078 Uiso 0.595(17) 1 calc R U P B 2
C22' C 0.1372(5) 0.5781(5) 0.1304(5) 0.0515(17) Uani 0.595(17) 1 d . . P B 2
H22C H 0.139697 0.626465 0.106219 0.062 Uiso 0.595(17) 1 calc R U P B 2

loop_
_atom_site_aniso_label
_atom_site_aniso_U_11
_atom_site_aniso_U_22
_atom_site_aniso_U_33
_atom_site_aniso_U_23
_atom_site_aniso_U_13
_atom_site_aniso_U_12
S1 0.01727(15) 0.02277(16) 0.01489(14) -0.00088(12) 0.00575(11) -0.00331(12)
F1 0.0545(7) 0.0301(5) 0.0305(5) 0.0037(4) 0.0142(5) -0.0071(5)
O1 0.0347(6) 0.0205(5) 0.0242(5) 0.0020(4) 0.0078(5) -0.0024(4)
O2 0.0199(5) 0.0278(5) 0.0183(5) 0.0003(4) 0.0030(4) 0.0007(4)
O3 0.0313(6) 0.0272(5) 0.0161(5) -0.0013(4) 0.0074(4) 0.0002(4)
N1 0.0293(6) 0.0218(6) 0.0203(6) 0.0016(5) 0.0126(5) -0.0011(5)
N2 0.0268(6) 0.0206(6) 0.0199(6) 0.0045(4) 0.0089(5) 0.0013(5)
N3 0.0314(7) 0.0273(6) 0.0242(6) 0.0042(5) 0.0180(5) 0.0077(5)
N4 0.0254(6) 0.0266(6) 0.0212(6) 0.0050(5) 0.0123(5) 0.0034(5)
N5 0.0216(5) 0.0201(5) 0.0141(5) 0.0011(4) 0.0071(4) -0.0003(4)
N6 0.0198(5) 0.0204(6) 0.0228(6) -0.0024(4) 0.0122(5) -0.0033(4)
N7 0.0270(6) 0.0206(6) 0.0181(6) 0.0025(5) 0.0047(5) 0.0037(5)
C1 0.0304(7) 0.0224(7) 0.0139(6) 0.0009(5) 0.0081(5) -0.0020(6)
C2 0.0316(7) 0.0209(6) 0.0191(6) 0.0011(5) 0.0146(6) 0.0013(6)
C3 0.0287(7) 0.0189(6) 0.0141(6) 0.0009(5) 0.0097(5) -0.0006(5)
C4 0.0215(6) 0.0187(6) 0.0165(6) 0.0023(5) 0.0078(5) -0.0010(5)
C5 0.0217(6) 0.0163(6) 0.0157(6) 0.0000(5) 0.0074(5) -0.0002(5)
C6 0.0159(6) 0.0174(6) 0.0140(5) -0.0004(4) 0.0049(5) -0.0007(5)
C7 0.0195(6) 0.0191(6) 0.0192(6) -0.0028(5) 0.0086(5) 0.0012(5)
C8 0.0230(7) 0.0250(7) 0.0244(7) -0.0052(5) 0.0140(6) -0.0010(5)
C9 0.0174(6) 0.0175(6) 0.0138(5) -0.0008(4) 0.0066(5) -0.0006(5)
C10 0.0218(6) 0.0204(6) 0.0158(6) 0.0017(5) 0.0073(5) -0.0018(5)
C11 0.0219(6) 0.0195(6) 0.0191(6) -0.0007(5) 0.0079(5) -0.0015(5)
C12 0.0294(8) 0.0211(7) 0.0284(7) -0.0007(6) 0.0091(6) 0.0054(6)
C13 0.0326(8) 0.0249(7) 0.0310(8) -0.0084(6) 0.0152(7) 0.0011(6)
C14 0.0267(7) 0.0268(7) 0.0227(7) -0.0087(6) 0.0111(6) -0.0056(6)
C15 0.0187(6) 0.0220(6) 0.0192(6) -0.0026(5) 0.0081(5) -0.0029(5)
C16 0.0179(6) 0.0170(6) 0.0180(6) -0.0020(5) 0.0087(5) -0.0024(5)
C17 0.0221(6) 0.0218(7) 0.0249(7) -0.0052(5) 0.0098(6) 0.0018(5)
C18 0.0308(8) 0.0230(7) 0.0316(8) -0.0041(6) 0.0106(6) 0.0009(6)
C19 0.0403(10) 0.0230(8) 0.0544(12) -0.0073(7) 0.0202(9) -0.0031(7)
C20 0.0490(11) 0.0330(10) 0.0589(13) -0.0251(9) 0.0234(10) -0.0105(8)
C21 0.0526(12) 0.0527(12) 0.0408(11) -0.0259(9) 0.0209(9) -0.0133(10)
C22 0.0381(9) 0.0386(9) 0.0278(8) -0.0110(7) 0.0152(7) -0.0063(7)
C23 0.0305(8) 0.0320(8) 0.0288(8) 0.0023(6) 0.0141(6) -0.0038(6)
C24 0.0270(8) 0.0269(8) 0.0338(8) 0.0085(6) 0.0063(6) 0.0032(6)
C25 0.0322(8) 0.0277(8) 0.0291(8) 0.0003(6) 0.0183(7) -0.0068(6)
S1A 0.02380(19) 0.0259(2) 0.0594(3) 0.00732(19) 0.01058(19) -0.00534(15)
O1A 0.0372(6) 0.0241(5) 0.0252(5) 0.0029(4) 0.0093(5) 0.0012(5)
O2A 0.0236(6) 0.0405(7) 0.0551(8) 0.0217(6) 0.0137(6) 0.0006(5)
O3A 0.0413(7) 0.0334(7) 0.0447(8) -0.0022(6) 0.0077(6) -0.0068(6)
N1A 0.0241(7) 0.0285(7) 0.0494(9) 0.0124(6) 0.0174(6) 0.0026(5)
N2A 0.0239(6) 0.0265(7) 0.0449(8) 0.0059(6) 0.0133(6) -0.0008(5)
N3A 0.0343(9) 0.0413(10) 0.0958(16) 0.0331(10) 0.0387(10) 0.0172(7)
N4A 0.0238(7) 0.0386(9) 0.0788(13) 0.0303(9) 0.0186(8) 0.0064(6)
N5A 0.0223(6) 0.0272(7) 0.0581(10) 0.0148(7) 0.0174(7) 0.0028(5)
N6A 0.0216(6) 0.0235(6) 0.0429(8) 0.0034(6) 0.0139(6) -0.0018(5)
N7A 0.0276(7) 0.0247(7) 0.0405(8) 0.0092(6) 0.0038(6) 0.0000(5)
C1A 0.0273(7) 0.0267(7) 0.0259(7) 0.0036(6) 0.0119(6) 0.0007(6)
C2A 0.0309(9) 0.0292(9) 0.0711(14) 0.0132(9) 0.0289(9) 0.0067(7)
C3A 0.0304(8) 0.0256(8) 0.0602(12) 0.0070(8) 0.0238(8) 0.0014(6)
C4A 0.0232(8) 0.0245(8) 0.0643(12) 0.0185(8) 0.0148(8) 0.0014(6)
C5A 0.0227(7) 0.0225(7) 0.0571(11) 0.0164(7) 0.0161(7) 0.0028(6)
C6A 0.0205(7) 0.0197(7) 0.0533(11) 0.0091(7) 0.0130(7) -0.0008(5)
C7A 0.0274(8) 0.0229(8) 0.0682(13) 0.0089(8) 0.0224(9) 0.0036(6)
C8A 0.0273(8) 0.0253(8) 0.0555(11) 0.0003(7) 0.0189(8) -0.0011(6)
C9A 0.0204(7) 0.0201(7) 0.0394(9) 0.0063(6) 0.0098(6) -0.0009(5)
C10A 0.0257(8) 0.0233(7) 0.0422(9) 0.0048(7) 0.0079(7) -0.0059(6)
C11A 0.0217(7) 0.0223(7) 0.0443(9) 0.0073(7) 0.0103(7) -0.0023(6)
C12A 0.0276(8) 0.0242(8) 0.0598(12) 0.0105(8) 0.0175(8) 0.0042(6)
C13A 0.0382(10) 0.0267(8) 0.0643(13) 0.0020(8) 0.0304(10) -0.0008(7)
C14A 0.0386(9) 0.0313(9) 0.0479(11) 0.0002(8) 0.0241(8) -0.0071(7)
C15A 0.0256(8) 0.0288(8) 0.0406(9) 0.0077(7) 0.0128(7) -0.0018(6)
C16A 0.0205(7) 0.0213(7) 0.0411(9) 0.0088(6) 0.0126(6) -0.0004(5)
C23A 0.0246(8) 0.0448(10) 0.0322(8) 0.0090(7) 0.0082(6) -0.0033(7)
C24A 0.0255(8) 0.0472(11) 0.0473(11) 0.0189(9) 0.0097(8) -0.0014(7)
C25A 0.0298(8) 0.0280(8) 0.0420(9) 0.0019(7) 0.0161(7) -0.0075(6)
O1S 0.0270(6) 0.0506(8) 0.0368(7) 0.0072(6) 0.0157(5) 0.0018(6)
C1S 0.0431(11) 0.0890(18) 0.0339(10) 0.0095(11) 0.0202(9) 0.0085(11)
O2S 0.0791(13) 0.0574(11) 0.0552(10) -0.0050(8) 0.0160(9) 0.0256(10)
C2S 0.080(2) 0.078(2) 0.085(2) -0.0290(16) 0.0501(17) -0.0013(16)
F1A 0.096(4) 0.053(4) 0.065(4) 0.000(3) 0.037(3) -0.030(3)
C17A 0.038(4) 0.032(3) 0.038(5) -0.007(4) 0.017(4) 0.001(2)
C18A 0.033(3) 0.022(3) 0.063(7) 0.009(5) 0.024(5) -0.004(2)
C19A 0.034(3) 0.021(2) 0.074(6) -0.001(4) 0.022(4) 0.0024(19)
C20A 0.075(6) 0.030(3) 0.068(8) -0.028(6) 0.032(7) -0.012(3)
C21A 0.143(11) 0.064(7) 0.066(7) -0.038(6) 0.050(7) -0.039(6)
C22A 0.113(10) 0.032(4) 0.054(7) -0.015(5) 0.023(6) -0.028(5)
F1' 0.0607(19) 0.036(2) 0.076(4) 0.016(2) 0.026(3) -0.0076(14)
C17' 0.032(2) 0.0167(15) 0.048(4) -0.005(3) 0.019(3) -0.0032(14)
C18' 0.031(2) 0.030(2) 0.069(5) 0.005(3) 0.023(3) 0.0047(16)
C19' 0.039(3) 0.022(2) 0.078(6) -0.003(4) 0.027(4) -0.0026(17)
C20' 0.055(3) 0.035(2) 0.095(6) -0.030(3) 0.043(4) -0.018(2)
C21' 0.077(4) 0.052(3) 0.077(5) -0.029(3) 0.042(4) -0.028(3)
C22' 0.056(3) 0.041(3) 0.061(4) -0.012(3) 0.025(3) -0.018(2)

loop_
_atom_type_symbol
_atom_type_description
_atom_type_scat_dispersion_real
_atom_type_scat_dispersion_imag
_atom_type_scat_source
C C 0.0033 0.0016 'International Tables Vol C Tables 4.2.6.8 and 6.1.1.4'
H H 0.0000 0.0000 'International Tables Vol C Tables 4.2.6.8 and 6.1.1.4'
N N 0.0061 0.0033 'International Tables Vol C Tables 4.2.6.8 and 6.1.1.4'
O O 0.0106 0.0060 'International Tables Vol C Tables 4.2.6.8 and 6.1.1.4'
F F 0.0171 0.0103 'International Tables Vol C Tables 4.2.6.8 and 6.1.1.4'
S S 0.1246 0.1234 'International Tables Vol C Tables 4.2.6.8 and 6.1.1.4'

loop_
_geom_angle_atom_site_label_1
_geom_angle_atom_site_label_2
_geom_angle_atom_site_label_3
_geom_angle
_geom_angle_site_symmetry_1
_geom_angle_site_symmetry_3
_geom_angle_publ_flag
C4 S1 C6 90.52(6) . . ?
C1 N1 C23 122.17(13) . . ?
C1 N1 C2 109.41(12) . . ?
C23 N1 C2 120.28(13) . . ?
C1 N2 C3 110.47(12) . . ?
C1 N2 C24 122.50(13) . . ?
C3 N2 C24 125.56(13) . . ?
N4 N3 C2 116.27(12) . . ?
N4 N3 H3N 111.4(12) . . ?
C2 N3 H3N 109.5(12) . . ?
C4 N4 N3 112.56(12) . . ?
C5 N5 C4 115.48(11) . . ?
C5 N5 C3 123.29(12) . . ?
C4 N5 C3 121.22(12) . . ?
C25 N6 C9 114.51(12) . . ?
C25 N6 C8 112.08(12) . . ?
C9 N6 C8 105.67(11) . . ?
C10 N7 C11 111.55(12) . . ?
C10 N7 H7N 124.9(14) . . ?
C11 N7 H7N 123.5(14) . . ?
O1 C1 N1 125.94(14) . . ?
O1 C1 N2 124.83(15) . . ?
N1 C1 N2 109.23(13) . . ?
N3 C2 N1 115.01(13) . . ?
N3 C2 C3 112.41(12) . . ?
N1 C2 C3 101.36(11) . . ?
N3 C2 H2A 109.2 . . ?
N1 C2 H2A 109.2 . . ?
C3 C2 H2A 109.2 . . ?
N2 C3 N5 112.78(11) . . ?
N2 C3 C2 102.04(11) . . ?
N5 C3 C2 107.51(11) . . ?
N2 C3 H3A 111.4 . . ?
N5 C3 H3A 111.4 . . ?
C2 C3 H3A 111.4 . . ?
N4 C4 N5 125.51(13) . . ?
N4 C4 S1 123.60(11) . . ?
N5 C4 S1 110.75(10) . . ?
O2 C5 N5 124.42(13) . . ?
O2 C5 C6 123.88(12) . . ?
N5 C5 C6 111.69(11) . . ?
C5 C6 C9 110.67(10) . . ?
C5 C6 C7 108.51(11) . . ?
C9 C6 C7 104.56(10) . . ?
C5 C6 S1 105.39(9) . . ?
C9 C6 S1 110.59(9) . . ?
C7 C6 S1 117.13(9) . . ?
C17 C7 C8 117.51(12) . . ?
C17 C7 C6 115.21(11) . . ?
C8 C7 C6 104.31(11) . . ?
C17 C7 H7A 106.3 . . ?
C8 C7 H7A 106.3 . . ?
C6 C7 H7A 106.3 . . ?
N6 C8 C7 103.34(11) . . ?
N6 C8 H8A 111.1 . . ?
C7 C8 H8A 111.1 . . ?
N6 C8 H8B 111.1 . . ?
C7 C8 H8B 111.1 . . ?
H8A C8 H8B 109.1 . . ?
N6 C9 C16 115.36(11) . . ?
N6 C9 C6 101.99(10) . . ?
C16 C9 C6 116.96(11) . . ?
N6 C9 C10 111.45(11) . . ?
C16 C9 C10 101.49(11) . . ?
C6 C9 C10 109.83(10) . . ?
O3 C10 N7 126.21(13) . . ?
O3 C10 C9 125.68(13) . . ?
N7 C10 C9 108.05(12) . . ?
C12 C11 C16 122.51(13) . . ?
C12 C11 N7 127.23(14) . . ?
C16 C11 N7 110.25(12) . . ?
C11 C12 C13 117.21(14) . . ?
C11 C12 H12A 121.4 . . ?
C13 C12 H12A 121.4 . . ?
C14 C13 C12 121.42(14) . . ?
C14 C13 H13A 119.3 . . ?
C12 C13 H13A 119.3 . . ?
C13 C14 C15 120.56(14) . . ?
C13 C14 H14A 119.7 . . ?
C15 C14 H14A 119.7 . . ?
C16 C15 C14 118.81(13) . . ?
C16 C15 H15A 120.6 . . ?
C14 C15 H15A 120.6 . . ?
C15 C16 C11 119.48(13) . . ?
C15 C16 C9 132.00(13) . . ?
C11 C16 C9 108.51(11) . . ?
C18 C17 C22 116.38(15) . . ?
C18 C17 C7 118.84(14) . . ?
C22 C17 C7 124.78(15) . . ?
F1 C18 C19 118.09(16) . . ?
F1 C18 C17 117.63(14) . . ?
C19 C18 C17 124.28(17) . . ?
C18 C19 C20 117.75(18) . . ?
C18 C19 H19A 121.1 . . ?
C20 C19 H19A 121.1 . . ?
C19 C20 C21 120.46(17) . . ?
C19 C20 H20A 119.8 . . ?
C21 C20 H20A 119.8 . . ?
C20 C21 C22 120.17(19) . . ?
C20 C21 H21A 119.9 . . ?
C22 C21 H21A 119.9 . . ?
C17 C22 C21 120.96(18) . . ?
C17 C22 H22A 119.5 . . ?
C21 C22 H22A 119.5 . . ?
N1 C23 H23A 109.5 . . ?
N1 C23 H23B 109.5 . . ?
H23A C23 H23B 109.5 . . ?
N1 C23 H23C 109.5 . . ?
H23A C23 H23C 109.5 . . ?
H23B C23 H23C 109.5 . . ?
N2 C24 H24A 109.5 . . ?
N2 C24 H24B 109.5 . . ?
H24A C24 H24B 109.5 . . ?
N2 C24 H24C 109.5 . . ?
H24A C24 H24C 109.5 . . ?
H24B C24 H24C 109.5 . . ?
N6 C25 H25A 109.5 . . ?
N6 C25 H25B 109.5 . . ?
H25A C25 H25B 109.5 . . ?
N6 C25 H25C 109.5 . . ?
H25A C25 H25C 109.5 . . ?
H25B C25 H25C 109.5 . . ?
C4A S1A C6A 92.00(9) . . ?
C1A N1A C23A 124.23(15) . . ?
C1A N1A C2A 110.06(15) . . ?
C23A N1A C2A 119.07(15) . . ?
C1A N2A C3A 110.53(14) . . ?
C1A N2A C24A 122.75(15) . . ?
C3A N2A C24A 125.99(15) . . ?
N4A N3A C2A 115.51(16) . . ?
N4A N3A H3NA 110.0(18) . . ?
C2A N3A H3NA 109.7(18) . . ?
C4A N4A N3A 113.74(19) . . ?
C5A N5A C4A 115.25(17) . . ?
C5A N5A C3A 122.65(16) . . ?
C4A N5A C3A 121.75(15) . . ?
C9A N6A C8A 106.39(13) . . ?
C9A N6A C25A 114.50(13) . . ?
C8A N6A C25A 113.12(14) . . ?
C10A N7A C11A 112.03(15) . . ?
C10A N7A H7NA 119.1(16) . . ?
C11A N7A H7NA 128.2(15) . . ?
O1A C1A N1A 126.73(16) . . ?
O1A C1A N2A 124.96(15) . . ?
N1A C1A N2A 108.30(14) . . ?
N3A C2A N1A 114.4(2) . . ?
N3A C2A C3A 112.55(16) . . ?
N1A C2A C3A 100.55(14) . . ?
N3A C2A H2AA 109.7 . . ?
N1A C2A H2AA 109.7 . . ?
C3A C2A H2AA 109.7 . . ?
N2A C3A N5A 111.73(15) . . ?
N2A C3A C2A 101.55(14) . . ?
N5A C3A C2A 107.04(17) . . ?
N2A C3A H3AA 112.0 . . ?
N5A C3A H3AA 112.0 . . ?
C2A C3A H3AA 112.0 . . ?
N4A C4A N5A 125.0(2) . . ?
N4A C4A S1A 123.56(18) . . ?
N5A C4A S1A 111.39(13) . . ?
O2A C5A N5A 122.28(19) . . ?
O2A C5A C6A 124.43(16) . . ?
N5A C5A C6A 113.29(15) . . ?
C5A C6A C9A 110.76(14) . . ?
C5A C6A C7A 109.82(14) . . ?
C9A C6A C7A 103.87(13) . . ?
C5A C6A S1A 104.78(11) . . ?
C9A C6A S1A 112.09(11) . . ?
C7A C6A S1A 115.63(13) . . ?
C17A C7A C8A 123.7(6) . . ?
C17A C7A C6A 116.3(6) . . ?
C8A C7A C6A 104.20(13) . . ?
C8A C7A C17' 111.7(3) . . ?
C6A C7A C17' 115.3(3) . . ?
C17A C7A H7AA 103.4 . . ?
C8A C7A H7AA 103.4 . . ?
C6A C7A H7AA 103.4 . . ?
N6A C8A C7A 103.54(15) . . ?
N6A C8A H8AA 111.1 . . ?
C7A C8A H8AA 111.1 . . ?
N6A C8A H8AB 111.1 . . ?
C7A C8A H8AB 111.1 . . ?
H8AA C8A H8AB 109.0 . . ?
N6A C9A C16A 114.95(13) . . ?
N6A C9A C10A 114.16(14) . . ?
C16A C9A C10A 101.59(13) . . ?
N6A C9A C6A 102.55(12) . . ?
C16A C9A C6A 115.36(14) . . ?
C10A C9A C6A 108.53(13) . . ?
O3A C10A N7A 126.22(17) . . ?
O3A C10A C9A 126.13(16) . . ?
N7A C10A C9A 107.65(16) . . ?
C12A C11A C16A 122.08(18) . . ?
C12A C11A N7A 127.99(16) . . ?
C16A C11A N7A 109.93(15) . . ?
C11A C12A C13A 117.48(17) . . ?
C11A C12A H12B 121.3 . . ?
C13A C12A H12B 121.3 . . ?
C14A C13A C12A 121.33(18) . . ?
C14A C13A H13B 119.3 . . ?
C12A C13A H13B 119.3 . . ?
C13A C14A C15A 120.53(19) . . ?
C13A C14A H14B 119.7 . . ?
C15A C14A H14B 119.7 . . ?
C16A C15A C14A 118.80(17) . . ?
C16A C15A H15B 120.6 . . ?
C14A C15A H15B 120.6 . . ?
C15A C16A C11A 119.66(16) . . ?
C15A C16A C9A 131.75(15) . . ?
C11A C16A C9A 108.59(15) . . ?
N1A C23A H23D 109.5 . . ?
N1A C23A H23E 109.5 . . ?
H23D C23A H23E 109.5 . . ?
N1A C23A H23F 109.5 . . ?
H23D C23A H23F 109.5 . . ?
H23E C23A H23F 109.5 . . ?
N2A C24A H24D 109.5 . . ?
N2A C24A H24E 109.5 . . ?
H24D C24A H24E 109.5 . . ?
N2A C24A H24F 109.5 . . ?
H24D C24A H24F 109.5 . . ?
H24E C24A H24F 109.5 . . ?
N6A C25A H25D 109.5 . . ?
N6A C25A H25E 109.5 . . ?
H25D C25A H25E 109.5 . . ?
N6A C25A H25F 109.5 . . ?
H25D C25A H25F 109.5 . . ?
H25E C25A H25F 109.5 . . ?
C1S O1S H1SO 107.6(17) . . ?
O1S C1S H1SA 109.5 . . ?
O1S C1S H1SB 109.5 . . ?
H1SA C1S H1SB 109.5 . . ?
O1S C1S H1SC 109.5 . . ?
H1SA C1S H1SC 109.5 . . ?
H1SB C1S H1SC 109.5 . . ?
C2S O2S H2SO 107(2) . . ?
O2S C2S H2SA 109.5 . . ?
O2S C2S H2SB 109.5 . . ?
H2SA C2S H2SB 109.5 . . ?
O2S C2S H2SC 109.5 . . ?
H2SA C2S H2SC 109.5 . . ?
H2SB C2S H2SC 109.5 . . ?
C7A C17A C18A 128.5(8) . . ?
C7A C17A C22A 117.7(11) . . ?
C18A C17A C22A 113.9(11) . . ?
C19A C18A C17A 127.2(9) . . ?
C19A C18A F1A 118.6(8) . . ?
C17A C18A F1A 114.1(9) . . ?
C18A C19A C20A 116.9(10) . . ?
C18A C19A H19B 121.6 . . ?
C20A C19A H19B 121.6 . . ?
C21A C20A C19A 120.3(9) . . ?
C21A C20A H20B 119.8 . . ?
C19A C20A H20B 119.8 . . ?
C20A C21A C22A 121.3(9) . . ?
C20A C21A H21B 119.4 . . ?
C22A C21A H21B 119.4 . . ?
C17A C22A C21A 120.4(11) . . ?
C17A C22A H22B 119.8 . . ?
C21A C22A H22B 119.8 . . ?
C18' C17' C22' 115.8(6) . . ?
C18' C17' C7A 117.0(5) . . ?
C22' C17' C7A 127.1(6) . . ?
F1' C18' C17' 118.0(7) . . ?
F1' C18' C19' 118.1(7) . . ?
C17' C18' C19' 123.9(6) . . ?
C20' C19' C18' 118.7(6) . . ?
C20' C19' H19C 120.6 . . ?
C18' C19' H19C 120.6 . . ?
C19' C20' C21' 119.4(5) . . ?
C19' C20' H20C 120.3 . . ?
C21' C20' H20C 120.3 . . ?
C20' C21' C22' 119.9(6) . . ?
C20' C21' H21C 120.1 . . ?
C22' C21' H21C 120.1 . . ?
C17' C22' C21' 122.1(7) . . ?
C17' C22' H22C 119.0 . . ?
C21' C22' H22C 119.0 . . ?

loop_
_geom_bond_atom_site_label_1
_geom_bond_atom_site_label_2
_geom_bond_distance
_geom_bond_site_symmetry_2
_geom_bond_publ_flag
S1 C4 1.7534(14) . ?
S1 C6 1.8230(13) . ?
F1 C18 1.359(2) . ?
O1 C1 1.2363(18) . ?
O2 C5 1.2121(17) . ?
O3 C10 1.2153(17) . ?
N1 C1 1.352(2) . ?
N1 C23 1.453(2) . ?
N1 C2 1.4706(19) . ?
N2 C1 1.366(2) . ?
N2 C3 1.4397(18) . ?
N2 C24 1.445(2) . ?
N3 N4 1.4102(18) . ?
N3 C2 1.4328(19) . ?
N3 H3N 0.98(2) . ?
N4 C4 1.2656(19) . ?
N5 C5 1.3647(18) . ?
N5 C4 1.3983(18) . ?
N5 C3 1.4780(17) . ?
N6 C25 1.4609(19) . ?
N6 C9 1.4654(17) . ?
N6 C8 1.4711(18) . ?
N7 C10 1.3515(19) . ?
N7 C11 1.4016(18) . ?
N7 H7N 0.83(2) . ?
C2 C3 1.530(2) . ?
C2 H2A 1.0000 . ?
C3 H3A 1.0000 . ?
C5 C6 1.5380(18) . ?
C6 C9 1.5633(19) . ?
C6 C7 1.5692(19) . ?
C7 C17 1.506(2) . ?
C7 C8 1.527(2) . ?
C7 H7A 1.0000 . ?
C8 H8A 0.9900 . ?
C8 H8B 0.9900 . ?
C9 C16 1.5123(18) . ?
C9 C10 1.5643(19) . ?
C11 C12 1.381(2) . ?
C11 C16 1.3946(19) . ?
C12 C13 1.389(2) . ?
C12 H12A 0.9500 . ?
C13 C14 1.384(2) . ?
C13 H13A 0.9500 . ?
C14 C15 1.396(2) . ?
C14 H14A 0.9500 . ?
C15 C16 1.3836(19) . ?
C15 H15A 0.9500 . ?
C17 C18 1.386(2) . ?
C17 C22 1.387(2) . ?
C18 C19 1.377(2) . ?
C19 C20 1.379(3) . ?
C19 H19A 0.9500 . ?
C20 C21 1.380(3) . ?
C20 H20A 0.9500 . ?
C21 C22 1.394(3) . ?
C21 H21A 0.9500 . ?
C22 H22A 0.9500 . ?
C23 H23A 0.9800 . ?
C23 H23B 0.9800 . ?
C23 H23C 0.9800 . ?
C24 H24A 0.9800 . ?
C24 H24B 0.9800 . ?
C24 H24C 0.9800 . ?
C25 H25A 0.9800 . ?
C25 H25B 0.9800 . ?
C25 H25C 0.9800 . ?
S1A C4A 1.743(2) . ?
S1A C6A 1.8241(17) . ?
O1A C1A 1.2269(19) . ?
O2A C5A 1.214(2) . ?
O3A C10A 1.220(2) . ?
N1A C1A 1.353(2) . ?
N1A C23A 1.439(2) . ?
N1A C2A 1.465(2) . ?
N2A C1A 1.368(2) . ?
N2A C3A 1.438(2) . ?
N2A C24A 1.446(2) . ?
N3A N4A 1.410(3) . ?
N3A C2A 1.436(3) . ?
N3A H3NA 0.88(3) . ?
N4A C4A 1.273(2) . ?
N5A C5A 1.366(2) . ?
N5A C4A 1.392(3) . ?
N5A C3A 1.487(3) . ?
N6A C9A 1.456(2) . ?
N6A C8A 1.461(2) . ?
N6A C25A 1.461(2) . ?
N7A C10A 1.349(2) . ?
N7A C11A 1.399(3) . ?
N7A H7NA 0.90(2) . ?
C2A C3A 1.535(2) . ?
C2A H2AA 1.0000 . ?
C3A H3AA 1.0000 . ?
C5A C6A 1.525(3) . ?
C6A C9A 1.579(2) . ?
C6A C7A 1.580(2) . ?
C7A C17A 1.346(13) . ?
C7A C8A 1.528(2) . ?
C7A C17' 1.612(8) . ?
C7A H7AA 1.0000 . ?
C8A H8AA 0.9900 . ?
C8A H8AB 0.9900 . ?
C9A C16A 1.506(2) . ?
C9A C10A 1.568(2) . ?
C11A C12A 1.379(3) . ?
C11A C16A 1.397(2) . ?
C12A C13A 1.387(3) . ?
C12A H12B 0.9500 . ?
C13A C14A 1.384(3) . ?
C13A H13B 0.9500 . ?
C14A C15A 1.394(3) . ?
C14A H14B 0.9500 . ?
C15A C16A 1.379(3) . ?
C15A H15B 0.9500 . ?
C23A H23D 0.9800 . ?
C23A H23E 0.9800 . ?
C23A H23F 0.9800 . ?
C24A H24D 0.9800 . ?
C24A H24E 0.9800 . ?
C24A H24F 0.9800 . ?
C25A H25D 0.9800 . ?
C25A H25E 0.9800 . ?
C25A H25F 0.9800 . ?
O1S C1S 1.389(2) . ?
O1S H1SO 0.99(3) . ?
C1S H1SA 0.9800 . ?
C1S H1SB 0.9800 . ?
C1S H1SC 0.9800 . ?
O2S C2S 1.370(3) . ?
O2S H2SO 0.98(4) . ?
C2S H2SA 0.9800 . ?
C2S H2SB 0.9800 . ?
C2S H2SC 0.9800 . ?
F1A C18A 1.374(10) . ?
C17A C18A 1.368(17) . ?
C17A C22A 1.387(11) . ?
C18A C19A 1.354(13) . ?
C19A C20A 1.374(11) . ?
C19A H19B 0.9500 . ?
C20A C21A 1.326(16) . ?
C20A H20B 0.9500 . ?
C21A C22A 1.415(15) . ?
C21A H21B 0.9500 . ?
C22A H22B 0.9500 . ?
F1' C18' 1.360(6) . ?
C17' C18' 1.374(12) . ?
C17' C22' 1.379(7) . ?
C18' C19' 1.388(9) . ?
C19' C20' 1.378(8) . ?
C19' H19C 0.9500 . ?
C20' C21' 1.378(10) . ?
C20' H20C 0.9500 . ?
C21' C22' 1.401(10) . ?
C21' H21C 0.9500 . ?
C22' H22C 0.9500 . ?

loop_
_geom_hbond_atom_site_label_D
_geom_hbond_atom_site_label_H
_geom_hbond_atom_site_label_A
_geom_hbond_distance_DH
_geom_hbond_distance_HA
_geom_hbond_distance_DA
_geom_hbond_angle_DHA
_geom_hbond_site_symmetry_A
N3 H3N O1S 0.98(2) 1.93(2) 2.8354(18) 153.4(17) 2_645
N7 H7N O1 0.83(2) 2.07(2) 2.8845(17) 167(2) 2_645
N7A H7NA O1A 0.90(2) 1.96(3) 2.8272(19) 162(2) 2
O1S H1SO O2A 0.99(3) 1.80(3) 2.7365(18) 157(3) .
O2S H2SO O1 0.98(4) 1.83(4) 2.799(2) 168(3) .

loop_
_geom_torsion_atom_site_label_1
_geom_torsion_atom_site_label_2
_geom_torsion_atom_site_label_3
_geom_torsion_atom_site_label_4
_geom_torsion
_geom_torsion_site_symmetry_1
_geom_torsion_site_symmetry_2
_geom_torsion_site_symmetry_3
_geom_torsion_site_symmetry_4
_geom_torsion_publ_flag
C2 N3 N4 C4 41.85(18) . . . . ?
C23 N1 C1 O1 -20.2(2) . . . . ?
C2 N1 C1 O1 -168.71(14) . . . . ?
C23 N1 C1 N2 160.39(13) . . . . ?
C2 N1 C1 N2 11.84(15) . . . . ?
C3 N2 C1 O1 -172.58(13) . . . . ?
C24 N2 C1 O1 -5.7(2) . . . . ?
C3 N2 C1 N1 6.88(16) . . . . ?
C24 N2 C1 N1 173.76(13) . . . . ?
N4 N3 C2 N1 57.06(17) . . . . ?
N4 N3 C2 C3 -58.25(17) . . . . ?
C1 N1 C2 N3 -145.55(12) . . . . ?
C23 N1 C2 N3 65.20(17) . . . . ?
C1 N1 C2 C3 -24.03(14) . . . . ?
C23 N1 C2 C3 -173.27(12) . . . . ?
C1 N2 C3 N5 93.71(14) . . . . ?
C24 N2 C3 N5 -72.68(18) . . . . ?
C1 N2 C3 C2 -21.33(14) . . . . ?
C24 N2 C3 C2 172.29(14) . . . . ?
C5 N5 C3 N2 73.15(17) . . . . ?
C4 N5 C3 N2 -105.60(15) . . . . ?
C5 N5 C3 C2 -175.16(12) . . . . ?
C4 N5 C3 C2 6.09(17) . . . . ?
N3 C2 C3 N2 149.50(12) . . . . ?
N1 C2 C3 N2 26.18(13) . . . . ?
N3 C2 C3 N5 30.66(16) . . . . ?
N1 C2 C3 N5 -92.66(12) . . . . ?
N3 N4 C4 N5 -0.3(2) . . . . ?
N3 N4 C4 S1 174.97(10) . . . . ?
C5 N5 C4 N4 156.98(14) . . . . ?
C3 N5 C4 N4 -24.2(2) . . . . ?
C5 N5 C4 S1 -18.80(15) . . . . ?
C3 N5 C4 S1 160.04(10) . . . . ?
C6 S1 C4 N4 -152.77(13) . . . . ?
C6 S1 C4 N5 23.10(10) . . . . ?
C4 N5 C5 O2 -176.97(13) . . . . ?
C3 N5 C5 O2 4.2(2) . . . . ?
C4 N5 C5 C6 1.91(16) . . . . ?
C3 N5 C5 C6 -176.90(12) . . . . ?
O2 C5 C6 C9 73.97(17) . . . . ?
N5 C5 C6 C9 -104.92(13) . . . . ?
O2 C5 C6 C7 -40.22(18) . . . . ?
N5 C5 C6 C7 140.89(12) . . . . ?
O2 C5 C6 S1 -166.45(12) . . . . ?
N5 C5 C6 S1 14.66(13) . . . . ?
C4 S1 C6 C5 -20.76(9) . . . . ?
C4 S1 C6 C9 98.89(9) . . . . ?
C4 S1 C6 C7 -141.49(10) . . . . ?
C5 C6 C7 C17 -110.78(13) . . . . ?
C9 C6 C7 C17 131.08(12) . . . . ?
S1 C6 C7 C17 8.31(16) . . . . ?
C5 C6 C7 C8 118.91(12) . . . . ?
C9 C6 C7 C8 0.77(13) . . . . ?
S1 C6 C7 C8 -122.00(11) . . . . ?
C25 N6 C8 C7 169.99(12) . . . . ?
C9 N6 C8 C7 44.63(14) . . . . ?
C17 C7 C8 N6 -155.27(12) . . . . ?
C6 C7 C8 N6 -26.34(14) . . . . ?
C25 N6 C9 C16 64.95(15) . . . . ?
C8 N6 C9 C16 -171.20(11) . . . . ?
C25 N6 C9 C6 -167.20(11) . . . . ?
C8 N6 C9 C6 -43.36(13) . . . . ?
C25 N6 C9 C10 -50.07(15) . . . . ?
C8 N6 C9 C10 73.77(13) . . . . ?
C5 C6 C9 N6 -91.64(12) . . . . ?
C7 C6 C9 N6 25.02(12) . . . . ?
S1 C6 C9 N6 151.95(9) . . . . ?
C5 C6 C9 C16 35.18(15) . . . . ?
C7 C6 C9 C16 151.84(11) . . . . ?
S1 C6 C9 C16 -81.23(12) . . . . ?
C5 C6 C9 C10 150.07(11) . . . . ?
C7 C6 C9 C10 -93.27(12) . . . . ?
S1 C6 C9 C10 33.66(13) . . . . ?
C11 N7 C10 O3 -178.57(14) . . . . ?
C11 N7 C10 C9 3.98(16) . . . . ?
N6 C9 C10 O3 -57.27(18) . . . . ?
C16 C9 C10 O3 179.40(14) . . . . ?
C6 C9 C10 O3 55.00(18) . . . . ?
N6 C9 C10 N7 120.20(13) . . . . ?
C16 C9 C10 N7 -3.13(14) . . . . ?
C6 C9 C10 N7 -127.53(12) . . . . ?
C10 N7 C11 C12 176.34(15) . . . . ?
C10 N7 C11 C16 -3.26(17) . . . . ?
C16 C11 C12 C13 0.2(2) . . . . ?
N7 C11 C12 C13 -179.32(15) . . . . ?
C11 C12 C13 C14 -0.6(2) . . . . ?
C12 C13 C14 C15 0.3(2) . . . . ?
C13 C14 C15 C16 0.4(2) . . . . ?
C14 C15 C16 C11 -0.7(2) . . . . ?
C14 C15 C16 C9 178.08(14) . . . . ?
C12 C11 C16 C15 0.5(2) . . . . ?
N7 C11 C16 C15 -179.92(12) . . . . ?
C12 C11 C16 C9 -178.62(14) . . . . ?
N7 C11 C16 C9 1.00(16) . . . . ?
N6 C9 C16 C15 61.69(19) . . . . ?
C6 C9 C16 C15 -58.2(2) . . . . ?
C10 C9 C16 C15 -177.69(14) . . . . ?
N6 C9 C16 C11 -119.39(13) . . . . ?
C6 C9 C16 C11 120.68(13) . . . . ?
C10 C9 C16 C11 1.23(14) . . . . ?
C8 C7 C17 C18 -164.96(14) . . . . ?
C6 C7 C17 C18 71.45(17) . . . . ?
C8 C7 C17 C22 14.1(2) . . . . ?
C6 C7 C17 C22 -109.44(17) . . . . ?
C22 C17 C18 F1 179.13(15) . . . . ?
C7 C17 C18 F1 -1.7(2) . . . . ?
C22 C17 C18 C19 -0.3(3) . . . . ?
C7 C17 C18 C19 178.91(16) . . . . ?
F1 C18 C19 C20 -179.50(17) . . . . ?
C17 C18 C19 C20 -0.1(3) . . . . ?
C18 C19 C20 C21 0.4(3) . . . . ?
C19 C20 C21 C22 -0.2(3) . . . . ?
C18 C17 C22 C21 0.4(3) . . . . ?
C7 C17 C22 C21 -178.71(17) . . . . ?
C20 C21 C22 C17 -0.2(3) . . . . ?
C2A N3A N4A C4A -40.8(2) . . . . ?
C23A N1A C1A O1A 17.9(3) . . . . ?
C2A N1A C1A O1A 168.84(17) . . . . ?
C23A N1A C1A N2A -162.79(17) . . . . ?
C2A N1A C1A N2A -11.9(2) . . . . ?
C3A N2A C1A O1A 170.45(16) . . . . ?
C24A N2A C1A O1A -0.3(3) . . . . ?
C3A N2A C1A N1A -8.9(2) . . . . ?
C24A N2A C1A N1A -179.60(17) . . . . ?
N4A N3A C2A N1A -55.3(2) . . . . ?
N4A N3A C2A C3A 58.6(2) . . . . ?
C1A N1A C2A N3A 146.54(16) . . . . ?
C23A N1A C2A N3A -60.8(2) . . . . ?
C1A N1A C2A C3A 25.7(2) . . . . ?
C23A N1A C2A C3A 178.33(16) . . . . ?
C1A N2A C3A N5A -89.61(17) . . . . ?
C24A N2A C3A N5A 80.8(2) . . . . ?
C1A N2A C3A C2A 24.2(2) . . . . ?
C24A N2A C3A C2A -165.45(19) . . . . ?
C5A N5A C3A N2A -65.1(2) . . . . ?
C4A N5A C3A N2A 107.64(18) . . . . ?
C5A N5A C3A C2A -175.48(16) . . . . ?
C4A N5A C3A C2A -2.7(2) . . . . ?
N3A C2A C3A N2A -150.79(19) . . . . ?
N1A C2A C3A N2A -28.6(2) . . . . ?
N3A C2A C3A N5A -33.5(2) . . . . ?
N1A C2A C3A N5A 88.63(17) . . . . ?
N3A N4A C4A N5A 0.4(3) . . . . ?
N3A N4A C4A S1A -177.70(13) . . . . ?
C5A N5A C4A N4A -164.95(17) . . . . ?
C3A N5A C4A N4A 21.8(3) . . . . ?
C5A N5A C4A S1A 13.31(19) . . . . ?
C3A N5A C4A S1A -159.97(13) . . . . ?
C6A S1A C4A N4A 161.38(16) . . . . ?
C6A S1A C4A N5A -16.91(13) . . . . ?
C4A N5A C5A O2A 178.84(16) . . . . ?
C3A N5A C5A O2A -7.9(3) . . . . ?
C4A N5A C5A C6A -0.7(2) . . . . ?
C3A N5A C5A C6A 172.50(15) . . . . ?
O2A C5A C6A C9A -69.7(2) . . . . ?
N5A C5A C6A C9A 109.88(15) . . . . ?
O2A C5A C6A C7A 44.5(2) . . . . ?
N5A C5A C6A C7A -135.97(15) . . . . ?
O2A C5A C6A S1A 169.26(15) . . . . ?
N5A C5A C6A S1A -11.18(17) . . . . ?
C4A S1A C6A C5A 15.35(12) . . . . ?
C4A S1A C6A C9A -104.83(13) . . . . ?
C4A S1A C6A C7A 136.38(14) . . . . ?
C5A C6A C7A C17A 98.5(6) . . . . ?
C9A C6A C7A C17A -143.0(6) . . . . ?
S1A C6A C7A C17A -19.7(6) . . . . ?
C5A C6A C7A C8A -121.74(16) . . . . ?
C9A C6A C7A C8A -3.2(2) . . . . ?
S1A C6A C7A C8A 120.00(15) . . . . ?
C5A C6A C7A C17' 115.5(4) . . . . ?
C9A C6A C7A C17' -126.0(4) . . . . ?
S1A C6A C7A C17' -2.8(4) . . . . ?
C9A N6A C8A C7A -44.85(18) . . . . ?
C25A N6A C8A C7A -171.40(15) . . . . ?
C17A C7A C8A N6A 163.7(7) . . . . ?
C6A C7A C8A N6A 27.8(2) . . . . ?
C17' C7A C8A N6A 152.9(3) . . . . ?
C8A N6A C9A C16A 167.91(14) . . . . ?
C25A N6A C9A C16A -66.37(19) . . . . ?
C8A N6A C9A C10A -75.24(17) . . . . ?
C25A N6A C9A C10A 50.47(19) . . . . ?
C8A N6A C9A C6A 41.93(17) . . . . ?
C25A N6A C9A C6A 167.65(15) . . . . ?
C5A C6A C9A N6A 95.42(15) . . . . ?
C7A C6A C9A N6A -22.43(18) . . . . ?
S1A C6A C9A N6A -147.95(12) . . . . ?
C5A C6A C9A C16A -30.30(18) . . . . ?
C7A C6A C9A C16A -148.14(15) . . . . ?
S1A C6A C9A C16A 86.33(16) . . . . ?
C5A C6A C9A C10A -143.46(14) . . . . ?
C7A C6A C9A C10A 98.69(16) . . . . ?
S1A C6A C9A C10A -26.83(18) . . . . ?
C11A N7A C10A O3A -177.15(17) . . . . ?
C11A N7A C10A C9A 2.30(18) . . . . ?
N6A C9A C10A O3A 51.0(2) . . . . ?
C16A C9A C10A O3A 175.33(16) . . . . ?
C6A C9A C10A O3A -62.7(2) . . . . ?
N6A C9A C10A N7A -128.45(15) . . . . ?
C16A C9A C10A N7A -4.12(16) . . . . ?
C6A C9A C10A N7A 117.88(15) . . . . ?
C10A N7A C11A C12A 179.58(17) . . . . ?
C10A N7A C11A C16A 0.73(19) . . . . ?
C16A C11A C12A C13A 0.4(2) . . . . ?
N7A C11A C12A C13A -178.28(16) . . . . ?
C11A C12A C13A C14A 2.0(3) . . . . ?
C12A C13A C14A C15A -1.5(3) . . . . ?
C13A C14A C15A C16A -1.4(2) . . . . ?
C14A C15A C16A C11A 3.7(2) . . . . ?
C14A C15A C16A C9A -177.34(16) . . . . ?
C12A C11A C16A C15A -3.3(2) . . . . ?
N7A C11A C16A C15A 175.60(14) . . . . ?
C12A C11A C16A C9A 177.51(15) . . . . ?
N7A C11A C16A C9A -3.55(18) . . . . ?
N6A C9A C16A C15A -50.7(2) . . . . ?
C10A C9A C16A C15A -174.47(16) . . . . ?
C6A C9A C16A C15A 68.4(2) . . . . ?
N6A C9A C16A C11A 128.33(15) . . . . ?
C10A C9A C16A C11A 4.54(16) . . . . ?
C6A C9A C16A C11A -112.60(15) . . . . ?
C8A C7A C17A C18A 148.7(11) . . . . ?
C6A C7A C17A C18A -80.1(14) . . . . ?
C8A C7A C17A C22A -30.1(15) . . . . ?
C6A C7A C17A C22A 101.0(13) . . . . ?
C7A C17A C18A C19A -178.1(10) . . . . ?
C22A C17A C18A C19A 0.8(19) . . . . ?
C7A C17A C18A F1A 4.3(18) . . . . ?
C22A C17A C18A F1A -176.8(11) . . . . ?
C17A C18A C19A C20A -1.4(18) . . . . ?
F1A C18A C19A C20A 176.1(10) . . . . ?
C18A C19A C20A C21A 0.8(18) . . . . ?
C19A C20A C21A C22A 0(2) . . . . ?
C7A C17A C22A C21A 179.4(12) . . . . ?
C18A C17A C22A C21A 0(2) . . . . ?
C20A C21A C22A C17A -1(2) . . . . ?
C8A C7A C17' C18' 148.6(6) . . . . ?
C6A C7A C17' C18' -92.7(7) . . . . ?
C8A C7A C17' C22' -34.3(8) . . . . ?
C6A C7A C17' C22' 84.3(8) . . . . ?
C22' C17' C18' F1' -174.8(7) . . . . ?
C7A C17' C18' F1' 2.6(10) . . . . ?
C22' C17' C18' C19' 4.5(12) . . . . ?
C7A C17' C18' C19' -178.1(6) . . . . ?
F1' C18' C19' C20' 177.3(6) . . . . ?
C17' C18' C19' C20' -2.0(11) . . . . ?
C18' C19' C20' C21' -0.7(9) . . . . ?
C19' C20' C21' C22' 0.7(10) . . . . ?
C18' C17' C22' C21' -4.4(11) . . . . ?
C7A C17' C22' C21' 178.4(6) . . . . ?
C20' C21' C22' C17' 2.1(11) . . . . ?
